data_2220883
loop_
_publ_author_name
'Fun, Hoong-Kun'
'Kia, Reza'
'Kargar, Hadi'

_publ_section_title
;
 2-Methoxybenzaldehyde 2,4-dinitrophenylhydrazone
;
_journal_coeditor_code PK2139
_journal_issue 2
_journal_name_full 'Acta Crystallographica Section E'
_journal_page_first o246
_journal_page_last o247
_journal_paper_doi 10.1107/S1600536809000038
_journal_volume 65
_journal_year 2009
_chemical_formula_iupac 'C14 H12 N4 O5'
_chemical_formula_moiety 'C14 H12 N4 O5'
_chemical_formula_sum 'C14 H12 N4 O5'
_chemical_formula_weight 316.28
_chemical_name_systematic
;
2-Methoxybenzaldehyde 2,4-dinitrophenylhydrazone
;
_space_group_IT_number 2
_symmetry_cell_setting triclinic
_symmetry_space_group_name_Hall '-P 1'
_symmetry_space_group_name_H-M 'P -1'
_atom_sites_solution_hydrogens geom
_atom_sites_solution_primary direct
_atom_sites_solution_secondary difmap
_audit_creation_method SHELXL97
_cell_angle_alpha 98.0480(10)
_cell_angle_beta 97.0640(10)
_cell_angle_gamma 109.4670(10)
_cell_formula_units_Z 2
_cell_length_a 7.03150(10)
_cell_length_b 7.6205(2)
_cell_length_c 14.1896(4)
_cell_measurement_reflns_used 6651
_cell_measurement_temperature 100.00(10)
_cell_measurement_theta_max 40.25
_cell_measurement_theta_min 2.89
_cell_volume 697.99(3)
_computing_cell_refinement 'APEX2 (Bruker, 2005)'
_computing_data_collection 'APEX2 (Bruker, 2005)'
_computing_data_reduction 'SAINT (Bruker, 2005)'
_computing_molecular_graphics 'SHELXTL (Sheldrick, 2008)'
_computing_publication_material
;
SHELXTL (Sheldrick, 2008) and PLATON (Spek, 2003)
;
_computing_structure_refinement 'SHELXTL (Sheldrick, 2008)'
_computing_structure_solution 'SHELXTL (Sheldrick, 2008)'
_diffrn_ambient_temperature 100.00(10)
_diffrn_measured_fraction_theta_full 0.992
_diffrn_measured_fraction_theta_max 0.992
_diffrn_measurement_device_type 'Bruker SMART APEXII CCD area-detector'
_diffrn_measurement_method '\f and \w'
_diffrn_radiation_monochromator graphite
_diffrn_radiation_source 'fine-focus sealed tube'
_diffrn_radiation_type MoK\a
_diffrn_radiation_wavelength 0.71073
_diffrn_reflns_av_R_equivalents 0.0207
_diffrn_reflns_av_sigmaI/netI 0.0231
_diffrn_reflns_limit_h_max 10
_diffrn_reflns_limit_h_min -10
_diffrn_reflns_limit_k_max 11
_diffrn_reflns_limit_k_min -11
_diffrn_reflns_limit_l_max 21
_diffrn_reflns_limit_l_min -21
_diffrn_reflns_number 14423
_diffrn_reflns_theta_full 32.49
_diffrn_reflns_theta_max 32.49
_diffrn_reflns_theta_min 1.47
_diffrn_standards_number 0
_exptl_absorpt_coefficient_mu 0.117
_exptl_absorpt_correction_T_max 0.9880
_exptl_absorpt_correction_T_min 0.9361
_exptl_absorpt_correction_type multi-scan
_exptl_absorpt_process_details '(SADABS; Bruker, 2005)'
_exptl_crystal_colour orange
_exptl_crystal_density_diffrn 1.505
_exptl_crystal_density_method 'not measured'
_exptl_crystal_description block
_exptl_crystal_F_000 328
_exptl_crystal_size_max 0.57
_exptl_crystal_size_mid 0.23
_exptl_crystal_size_min 0.10
_refine_diff_density_max 0.517
_refine_diff_density_min -0.245
_refine_ls_extinction_method none
_refine_ls_goodness_of_fit_ref 1.057
_refine_ls_hydrogen_treatment mixed
_refine_ls_matrix_type full
_refine_ls_number_parameters 213
_refine_ls_number_reflns 5023
_refine_ls_number_restraints 0
_refine_ls_restrained_S_all 1.057
_refine_ls_R_factor_all 0.0512
_refine_ls_R_factor_gt 0.0446
_refine_ls_shift/su_max_lt 0.001
_refine_ls_shift/su_mean 0.000
_refine_ls_structure_factor_coef Fsqd
_refine_ls_weighting_details 'calc w = 1/[\s^2^(Fo^2^)+(0.0683P)^2^+0.1626P] where P=(Fo^2^+2Fc^2^)/3'
_refine_ls_weighting_scheme calc
_refine_ls_wR_factor_gt 0.1212
_refine_ls_wR_factor_ref 0.1260
_reflns_number_gt 4442
_reflns_number_total 5023
_reflns_threshold_expression I>2\s(I)
_cod_data_source_file pk2139.cif
_cod_data_source_block I
_cod_database_code 2220883
_cod_database_fobs_code 2220883

loop_
_symmetry_equiv_pos_as_xyz
'x, y, z'
'-x, -y, -z'

loop_
_atom_site_type_symbol
_atom_site_label
_atom_site_fract_x
_atom_site_fract_y
_atom_site_fract_z
_atom_site_U_iso_or_equiv
_atom_site_adp_type
_atom_site_calc_flag
_atom_site_refinement_flags
_atom_site_occupancy
_atom_site_disorder_assembly
_atom_site_disorder_group
O O1 0.52355(11) 0.19077(9) 0.30740(5) 0.01789(14) Uani d . 1 . .
O O2 0.31793(12) 0.47602(10) -0.06604(5) 0.02132(15) Uani d . 1 . .
O O3 0.20422(12) 0.51054(10) -0.20851(5) 0.02350(16) Uani d . 1 . .
O O4 -0.18137(11) -0.00408(11) -0.45869(5) 0.02104(15) Uani d . 1 . .
O O5 -0.19171(12) -0.28928(10) -0.44929(5) 0.02410(16) Uani d . 1 . .
N N1 0.27092(11) 0.00256(11) 0.02604(5) 0.01410(14) Uani d . 1 . .
N N2 0.26656(12) 0.13732(11) -0.02830(5) 0.01416(14) Uani d . 1 . .
N N3 0.22761(12) 0.40930(10) -0.15138(6) 0.01487(15) Uani d . 1 . .
N N4 -0.14093(12) -0.11921(11) -0.41450(5) 0.01611(15) Uani d . 1 . .
C C1 0.46732(13) 0.00043(12) 0.27560(6) 0.01377(15) Uani d . 1 . .
C C2 0.48758(14) -0.12628(13) 0.33510(6) 0.01710(17) Uani d . 1 . .
H H2A 0.5476 -0.0815 0.4001 0.021 Uiso calc R 1 . .
C C3 0.41767(15) -0.31935(14) 0.29676(7) 0.01947(18) Uani d . 1 . .
H H3A 0.4306 -0.4035 0.3365 0.023 Uiso calc R 1 . .
C C4 0.32856(14) -0.38821(13) 0.19954(7) 0.01804(17) Uani d . 1 . .
H H4A 0.2814 -0.5177 0.1745 0.022 Uiso calc R 1 . .
C C5 0.31052(13) -0.26234(12) 0.14015(6) 0.01530(16) Uani d . 1 . .
H H5A 0.2514 -0.3085 0.0751 0.018 Uiso calc R 1 . .
C C6 0.38009(12) -0.06701(12) 0.17671(6) 0.01284(15) Uani d . 1 . .
C C7 0.36703(13) 0.06671(12) 0.11394(6) 0.01371(15) Uani d . 1 . .
H H7A 0.4276 0.1967 0.1373 0.016 Uiso calc R 1 . .
C C8 0.17242(12) 0.07996(12) -0.12228(6) 0.01178(15) Uani d . 1 . .
C C9 0.09189(13) -0.11672(12) -0.16426(6) 0.01378(15) Uani d . 1 . .
H H9A 0.1056 -0.2038 -0.1266 0.017 Uiso calc R 1 . .
C C10 -0.00529(13) -0.18102(12) -0.25882(6) 0.01405(15) Uani d . 1 . .
H H10A -0.0547 -0.3101 -0.2852 0.017 Uiso calc R 1 . .
C C11 -0.02975(12) -0.05112(12) -0.31553(6) 0.01291(15) Uani d . 1 . .
C C12 0.04681(12) 0.14065(12) -0.27956(6) 0.01311(15) Uani d . 1 . .
H H12A 0.0307 0.2253 -0.3184 0.016 Uiso calc R 1 . .
C C13 0.14893(12) 0.20609(11) -0.18400(6) 0.01222(15) Uani d . 1 . .
C C14 0.64623(15) 0.27271(14) 0.40200(7) 0.01993(18) Uani d . 1 . .
H H14A 0.6876 0.4084 0.4120 0.030 Uiso calc R 1 . .
H H14B 0.7657 0.2377 0.4074 0.030 Uiso calc R 1 . .
H H14C 0.5675 0.2269 0.4500 0.030 Uiso calc R 1 . .
H H1N2 0.329(2) 0.256(2) -0.0027(11) 0.035(4) Uiso d . 1 . .

loop_
_atom_site_aniso_label
_atom_site_aniso_U_11
_atom_site_aniso_U_22
_atom_site_aniso_U_33
_atom_site_aniso_U_12
_atom_site_aniso_U_13
_atom_site_aniso_U_23
O1 0.0227(3) 0.0151(3) 0.0117(3) 0.0049(2) -0.0022(2) -0.0014(2)
O2 0.0294(4) 0.0137(3) 0.0151(3) 0.0053(3) -0.0036(3) -0.0028(2)
O3 0.0317(4) 0.0130(3) 0.0239(4) 0.0077(3) -0.0032(3) 0.0055(3)
O4 0.0218(3) 0.0268(4) 0.0147(3) 0.0103(3) -0.0016(2) 0.0048(3)
O5 0.0274(4) 0.0189(3) 0.0185(3) 0.0055(3) -0.0040(3) -0.0063(3)
N1 0.0153(3) 0.0149(3) 0.0115(3) 0.0049(2) 0.0015(2) 0.0030(2)
N2 0.0173(3) 0.0123(3) 0.0109(3) 0.0042(3) -0.0004(2) 0.0014(2)
N3 0.0162(3) 0.0115(3) 0.0158(3) 0.0051(2) 0.0007(3) 0.0007(2)
N4 0.0144(3) 0.0190(3) 0.0126(3) 0.0052(3) -0.0001(2) -0.0002(3)
C1 0.0130(3) 0.0156(4) 0.0116(3) 0.0044(3) 0.0017(3) 0.0018(3)
C2 0.0164(4) 0.0212(4) 0.0130(4) 0.0057(3) 0.0011(3) 0.0049(3)
C3 0.0199(4) 0.0207(4) 0.0195(4) 0.0072(3) 0.0041(3) 0.0091(3)
C4 0.0191(4) 0.0142(4) 0.0199(4) 0.0042(3) 0.0047(3) 0.0040(3)
C5 0.0151(3) 0.0150(4) 0.0136(4) 0.0032(3) 0.0024(3) 0.0014(3)
C6 0.0123(3) 0.0145(3) 0.0108(3) 0.0040(3) 0.0017(3) 0.0018(3)
C7 0.0145(3) 0.0138(3) 0.0118(3) 0.0042(3) 0.0019(3) 0.0016(3)
C8 0.0120(3) 0.0124(3) 0.0103(3) 0.0042(3) 0.0013(3) 0.0010(3)
C9 0.0160(3) 0.0113(3) 0.0128(4) 0.0039(3) 0.0015(3) 0.0020(3)
C10 0.0151(3) 0.0111(3) 0.0136(4) 0.0030(3) 0.0014(3) 0.0001(3)
C11 0.0119(3) 0.0144(3) 0.0103(3) 0.0034(3) 0.0000(3) 0.0007(3)
C12 0.0128(3) 0.0139(3) 0.0124(3) 0.0051(3) 0.0008(3) 0.0022(3)
C13 0.0128(3) 0.0100(3) 0.0129(3) 0.0039(3) 0.0007(3) 0.0007(3)
C14 0.0188(4) 0.0225(4) 0.0131(4) 0.0048(3) -0.0019(3) -0.0032(3)

loop_
_atom_type_symbol
_atom_type_description
_atom_type_scat_dispersion_real
_atom_type_scat_dispersion_imag
_atom_type_scat_source
C C 0.0033 0.0016 'International Tables Vol C Tables 4.2.6.8 and 6.1.1.4'
H H 0.0000 0.0000 'International Tables Vol C Tables 4.2.6.8 and 6.1.1.4'
N N 0.0061 0.0033 'International Tables Vol C Tables 4.2.6.8 and 6.1.1.4'
O O 0.0106 0.0060 'International Tables Vol C Tables 4.2.6.8 and 6.1.1.4'

loop_
_geom_angle_atom_site_label_1
_geom_angle_atom_site_label_2
_geom_angle_atom_site_label_3
_geom_angle_site_symmetry_1
_geom_angle_site_symmetry_3
_geom_angle
_geom_angle_publ_flag
C1 O1 C14 . . 118.36(7) ?
C7 N1 N2 . . 115.65(7) ?
C8 N2 N1 . . 118.87(7) ?
C8 N2 H1N2 . . 121.6(10) ?
N1 N2 H1N2 . . 119.4(10) ?
O3 N3 O2 . . 122.20(7) ?
O3 N3 C13 . . 119.09(7) ?
O2 N3 C13 . . 118.71(7) ?
O5 N4 O4 . . 123.66(8) ?
O5 N4 C11 . . 118.19(7) ?
O4 N4 C11 . . 118.15(7) ?
O1 C1 C2 . . 123.98(8) ?
O1 C1 C6 . . 115.86(7) ?
C2 C1 C6 . . 120.14(8) ?
C3 C2 C1 . . 119.74(8) ?
C3 C2 H2A . . 120.1 ?
C1 C2 H2A . . 120.1 ?
C2 C3 C4 . . 120.73(8) ?
C2 C3 H3A . . 119.6 ?
C4 C3 H3A . . 119.6 ?
C5 C4 C3 . . 119.58(8) ?
C5 C4 H4A . . 120.2 ?
C3 C4 H4A . . 120.2 ?
C4 C5 C6 . . 120.96(8) ?
C4 C5 H5A . . 119.5 ?
C6 C5 H5A . . 119.5 ?
C5 C6 C1 . . 118.84(8) ?
C5 C6 C7 . . 121.21(7) ?
C1 C6 C7 . . 119.95(7) ?
N1 C7 C6 . . 119.25(8) ?
N1 C7 H7A . . 120.4 ?
C6 C7 H7A . . 120.4 ?
N2 C8 C9 . . 119.67(7) ?
N2 C8 C13 . . 123.82(7) ?
C9 C8 C13 . . 116.51(7) ?
C10 C9 C8 . . 121.61(8) ?
C10 C9 H9A . . 119.2 ?
C8 C9 H9A . . 119.2 ?
C9 C10 C11 . . 119.52(8) ?
C9 C10 H10A . . 120.2 ?
C11 C10 H10A . . 120.2 ?
C12 C11 C10 . . 121.62(8) ?
C12 C11 N4 . . 118.64(7) ?
C10 C11 N4 . . 119.74(7) ?
C11 C12 C13 . . 118.80(8) ?
C11 C12 H12A . . 120.6 ?
C13 C12 H12A . . 120.6 ?
C12 C13 C8 . . 121.90(7) ?
C12 C13 N3 . . 115.84(7) ?
C8 C13 N3 . . 122.26(7) ?
O1 C14 H14A . . 109.5 ?
O1 C14 H14B . . 109.5 ?
H14A C14 H14B . . 109.5 ?
O1 C14 H14C . . 109.5 ?
H14A C14 H14C . . 109.5 ?
H14B C14 H14C . . 109.5 ?

loop_
_geom_bond_atom_site_label_1
_geom_bond_atom_site_label_2
_geom_bond_site_symmetry_2
_geom_bond_distance
_geom_bond_publ_flag
O1 C1 . 1.3618(11) ?
O1 C14 . 1.4344(11) ?
O2 N3 . 1.2456(10) ?
O3 N3 . 1.2274(10) ?
O4 N4 . 1.2329(10) ?
O5 N4 . 1.2328(10) ?
N1 C7 . 1.2858(11) ?
N1 N2 . 1.3736(10) ?
N2 C8 . 1.3545(10) ?
N2 H1N2 . 0.864(16) ?
N3 C13 . 1.4435(11) ?
N4 C11 . 1.4520(11) ?
C1 C2 . 1.3985(12) ?
C1 C6 . 1.4092(11) ?
C2 C3 . 1.3894(14) ?
C2 H2A . 0.9300 ?
C3 C4 . 1.3916(13) ?
C3 H3A . 0.9300 ?
C4 C5 . 1.3883(13) ?
C4 H4A . 0.9300 ?
C5 C6 . 1.4001(12) ?
C5 H5A . 0.9300 ?
C6 C7 . 1.4617(12) ?
C7 H7A . 0.9300 ?
C8 C9 . 1.4224(11) ?
C8 C13 . 1.4227(11) ?
C9 C10 . 1.3692(11) ?
C9 H9A . 0.9300 ?
C10 C11 . 1.3998(12) ?
C10 H10A . 0.9300 ?
C11 C12 . 1.3730(12) ?
C12 C13 . 1.3912(11) ?
C12 H12A . 0.9300 ?
C14 H14A . 0.9600 ?
C14 H14B . 0.9600 ?
C14 H14C . 0.9600 ?

loop_
_geom_hbond_atom_site_label_D
_geom_hbond_atom_site_label_H
_geom_hbond_atom_site_label_A
_geom_hbond_site_symmetry_A
_geom_hbond_distance_DH
_geom_hbond_distance_HA
_geom_hbond_distance_DA
_geom_hbond_angle_DHA
_geom_hbond_publ_flag
N2 H1N2 O2 . 0.864(15) 2.029(15) 2.6253(11) 125.4(13) y
N2 H1N2 O2 2_665 0.864(15) 2.599(15) 3.3475(11) 145.6(13) y
C2 H2A O4 1_656 0.9300 2.4400 3.3113(12) 155.00 y
C5 H5A O2 1_545 0.9300 2.6000 3.3184(11) 135.00 y

loop_
_geom_torsion_atom_site_label_1
_geom_torsion_atom_site_label_2
_geom_torsion_atom_site_label_3
_geom_torsion_atom_site_label_4
_geom_torsion_site_symmetry_1
_geom_torsion_site_symmetry_2
_geom_torsion_site_symmetry_3
_geom_torsion_site_symmetry_4
_geom_torsion
_geom_torsion_publ_flag
C7 N1 N2 C8 . . . . 178.35(7) ?
C14 O1 C1 C2 . . . . 12.61(13) ?
C14 O1 C1 C6 . . . . -168.81(8) ?
O1 C1 C2 C3 . . . . 177.25(8) ?
C6 C1 C2 C3 . . . . -1.27(13) ?
C1 C2 C3 C4 . . . . 0.36(14) ?
C2 C3 C4 C5 . . . . 0.38(14) ?
C3 C4 C5 C6 . . . . -0.21(14) ?
C4 C5 C6 C1 . . . . -0.69(13) ?
C4 C5 C6 C7 . . . . 178.17(8) ?
O1 C1 C6 C5 . . . . -177.21(7) ?
C2 C1 C6 C5 . . . . 1.43(13) ?
O1 C1 C6 C7 . . . . 3.91(12) ?
C2 C1 C6 C7 . . . . -177.45(8) ?
N2 N1 C7 C6 . . . . -179.67(7) ?
C5 C6 C7 N1 . . . . 7.29(13) ?
C1 C6 C7 N1 . . . . -173.86(8) ?
N1 N2 C8 C9 . . . . -3.93(12) ?
N1 N2 C8 C13 . . . . 176.55(8) ?
N2 C8 C9 C10 . . . . 179.68(8) ?
C13 C8 C9 C10 . . . . -0.77(12) ?
C8 C9 C10 C11 . . . . -1.15(13) ?
C9 C10 C11 C12 . . . . 1.96(13) ?
C9 C10 C11 N4 . . . . -177.18(8) ?
O5 N4 C11 C12 . . . . 173.05(8) ?
O4 N4 C11 C12 . . . . -7.77(12) ?
O5 N4 C11 C10 . . . . -7.78(12) ?
O4 N4 C11 C10 . . . . 171.39(8) ?
C10 C11 C12 C13 . . . . -0.75(13) ?
N4 C11 C12 C13 . . . . 178.40(7) ?
C11 C12 C13 C8 . . . . -1.28(13) ?
C11 C12 C13 N3 . . . . 179.24(7) ?
N2 C8 C13 C12 . . . . -178.46(8) ?
C9 C8 C13 C12 . . . . 2.01(12) ?
N2 C8 C13 N3 . . . . 0.98(13) ?
C9 C8 C13 N3 . . . . -178.55(7) ?
O3 N3 C13 C12 . . . . -1.30(12) ?
O2 N3 C13 C12 . . . . 178.99(8) ?
O3 N3 C13 C8 . . . . 179.23(8) ?
O2 N3 C13 C8 . . . . -0.48(12) ?

loop_
_cod_related_entry_id
_cod_related_entry_database
_cod_related_entry_code
1 ChemSpider 7844028
